data_7057668
loop_
_publ_author_name
'Roy, Ankana'
'Das, Partha Jyoti'
'Diskin-Posner, Yael'
'Firer, Michael'
'Grynszpan, Flavio'
'Montag, Michael'

_publ_section_title
;
 Quenching of syn-bimane fluorescence by Na+ complexation
;
_journal_issue 19
_journal_name_full 'New Journal of Chemistry'
_journal_page_first 15541
_journal_paper_doi 10.1039/C8NJ01945B
_journal_volume 42
_journal_year 2018
_chemical_formula_moiety 'C10 H12 N2 O2'
_chemical_formula_sum 'C10 H12 N2 O2'
_chemical_formula_weight 192.22
_space_group_crystal_system monoclinic
_space_group_IT_number 7
_space_group_name_Hall 'P -2yac'
_space_group_name_H-M_alt 'P 1 n 1'
_symmetry_space_group_name_Hall 'P -2yac'
_symmetry_space_group_name_H-M 'P 1 n 1'
_atom_sites_solution_hydrogens geom
_audit_creation_method SHELXL-2014/7
_audit_update_record
;
2018-02-05 deposited with the CCDC.
2018-08-27 downloaded from the CCDC.
;
_cell_angle_alpha 90
_cell_angle_beta 95.6560(10)
_cell_angle_gamma 90
_cell_formula_units_Z 2
_cell_length_a 6.51250(10)
_cell_length_b 5.97220(10)
_cell_length_c 12.10290(10)
_cell_measurement_reflns_used 5204
_cell_measurement_temperature 100(2)
_cell_measurement_theta_max 79.3840
_cell_measurement_theta_min 6.9000
_cell_volume 468.438(11)
_computing_cell_refinement 'CrysAlisPro 1.171.39.4c (Rigaku OD, 2015)'
_computing_data_collection 'CrysAlisPro 1.171.39.4c (Rigaku OD, 2015)'
_computing_data_reduction 'CrysAlisPro 1.171.39.4c (Rigaku OD, 2015)'
_computing_structure_refinement 'SHELXL-2014/7 (Sheldrick, 2014)'
_computing_structure_solution 'ShelXT (Sheldrick, 2015)'
_diffrn_ambient_temperature 100(2)
_diffrn_measured_fraction_theta_full 0.999
_diffrn_measured_fraction_theta_max 0.983
_diffrn_measurement_device_type 'XtaLAB Pro: Kappa dual offset/far'
_diffrn_measurement_method '\w scans'
_diffrn_radiation_type CuK\a
_diffrn_radiation_wavelength 1.54184
_diffrn_reflns_av_R_equivalents 0.0267
_diffrn_reflns_av_unetI/netI 0.0216
_diffrn_reflns_Laue_measured_fraction_full 0.999
_diffrn_reflns_Laue_measured_fraction_max 0.983
_diffrn_reflns_limit_h_max 8
_diffrn_reflns_limit_h_min -8
_diffrn_reflns_limit_k_max 7
_diffrn_reflns_limit_k_min -7
_diffrn_reflns_limit_l_max 15
_diffrn_reflns_limit_l_min -15
_diffrn_reflns_number 8323
_diffrn_reflns_point_group_measured_fraction_full 0.887
_diffrn_reflns_point_group_measured_fraction_max 0.871
_diffrn_reflns_theta_full 67.684
_diffrn_reflns_theta_max 79.897
_diffrn_reflns_theta_min 7.355
_exptl_absorpt_coefficient_mu 0.794
_exptl_absorpt_correction_T_max 1.000
_exptl_absorpt_correction_T_min 0.739
_exptl_absorpt_correction_type gaussian
_exptl_absorpt_process_details
;
CrysAlisPro 1.171.39.4c (Rigaku Oxford Diffraction, 2015)
Numerical absorption correction based on gaussian integration over
            a multifaceted crystal model
Empirical absorption correction using spherical harmonics,
 implemented in SCALE3 ABSPACK scaling algorithm.
;
_exptl_crystal_colour colourless
_exptl_crystal_density_diffrn 1.363
_exptl_crystal_description plate
_exptl_crystal_F_000 204
_exptl_crystal_size_max 0.099
_exptl_crystal_size_mid 0.072
_exptl_crystal_size_min 0.052
_refine_diff_density_max 0.230
_refine_diff_density_min -0.176
_refine_diff_density_rms 0.048
_refine_ls_abs_structure_details
;
 Flack x determined using 735 quotients [(I+)-(I-)]/[(I+)+(I-)]
 (Parsons, Flack and Wagner, Acta Cryst. B69 (2013) 249-259).
;
_refine_ls_abs_structure_Flack 0.03(11)
_refine_ls_extinction_method none
_refine_ls_goodness_of_fit_ref 1.090
_refine_ls_hydrogen_treatment constr
_refine_ls_matrix_type full
_refine_ls_number_parameters 131
_refine_ls_number_reflns 1801
_refine_ls_number_restraints 2
_refine_ls_restrained_S_all 1.089
_refine_ls_R_factor_all 0.0410
_refine_ls_R_factor_gt 0.0403
_refine_ls_shift/su_max 0.000
_refine_ls_shift/su_mean 0.000
_refine_ls_structure_factor_coef Fsqd
_refine_ls_weighting_details 'w=1/[\s^2^(Fo^2^)+(0.0355P)^2^+0.3191P] where P=(Fo^2^+2Fc^2^)/3'
_refine_ls_weighting_scheme calc
_refine_ls_wR_factor_gt 0.1020
_refine_ls_wR_factor_ref 0.1024
_reflns_Friedel_coverage 0.767
_reflns_Friedel_fraction_full 0.774
_reflns_Friedel_fraction_max 0.759
_reflns_number_gt 1762
_reflns_number_total 1801
_reflns_threshold_expression 'I > 2\s(I)'
_cod_data_source_file c8nj01945b2.cif
_cod_data_source_block Miki4
_cod_depositor_comments 'Adding full bibliography for 7057668--7057672.cif.'
_cod_database_code 7057668
_shelx_shelxl_version_number 2014/7
_shelx_space_group_comment
;
The symmetry employed for this shelxl refinement is uniquely defined
by the following loop, which should always be used as a source of
symmetry information in preference to the above space-group names.
They are only intended as comments.
;
_shelx_estimated_absorpt_t_min 0.925
_shelx_estimated_absorpt_t_max 0.960

loop_
_space_group_symop_operation_xyz
'x, y, z'
'x+1/2, -y, z+1/2'

loop_
_atom_site_label
_atom_site_type_symbol
_atom_site_fract_x
_atom_site_fract_y
_atom_site_fract_z
_atom_site_U_iso_or_equiv
_atom_site_adp_type
_atom_site_occupancy
_atom_site_site_symmetry_order
_atom_site_calc_flag
_atom_site_refinement_flags_posn
_atom_site_refinement_flags_adp
O1 O 0.2821(4) 0.0695(4) 0.6816(2) 0.0270(6) Uani 1 1 d . .
O2 O 0.1256(4) 0.5059(6) 0.5336(3) 0.0271(6) Uani 1 1 d . .
N1 N 0.4050(6) 0.2631(7) 0.5358(3) 0.0399(10) Uani 1 1 d . .
N2 N 0.5725(6) 0.2436(7) 0.4761(3) 0.0366(10) Uani 1 1 d . .
C1 C 0.4094(5) 0.0932(6) 0.6161(3) 0.0228(8) Uani 1 1 d . .
C2 C 0.5952(6) -0.0326(6) 0.5993(3) 0.0219(8) Uani 1 1 d . .
C3 C 0.6882(6) 0.0612(6) 0.5149(3) 0.0229(8) Uani 1 1 d . .
C4 C 0.5633(5) 0.4127(6) 0.3964(3) 0.0218(8) Uani 1 1 d . .
C5 C 0.3925(5) 0.5377(6) 0.4069(3) 0.0206(8) Uani 1 1 d . .
C6 C 0.2838(5) 0.4484(6) 0.4962(3) 0.0222(8) Uani 1 1 d . .
C7 C 0.6656(7) -0.2315(7) 0.6682(3) 0.0294(9) Uani 1 1 d . .
H7A H 0.6891 -0.1872 0.7464 0.044 Uiso 1 1 calc R U
H7B H 0.7943 -0.2893 0.6435 0.044 Uiso 1 1 calc R U
H7C H 0.5596 -0.3484 0.6599 0.044 Uiso 1 1 calc R U
C8 C 0.8787(5) -0.0033(8) 0.4653(4) 0.0261(8) Uani 1 1 d . .
H8A H 0.9347 -0.1411 0.5004 0.039 Uiso 1 1 calc R U
H8B H 0.9809 0.1169 0.4773 0.039 Uiso 1 1 calc R U
H8C H 0.8467 -0.0283 0.3855 0.039 Uiso 1 1 calc R U
C9 C 0.7245(5) 0.4301(7) 0.3179(3) 0.0259(8) Uani 1 1 d . .
H9A H 0.8597 0.4516 0.3598 0.039 Uiso 1 1 calc R U
H9B H 0.6940 0.5580 0.2682 0.039 Uiso 1 1 calc R U
H9C H 0.7260 0.2924 0.2740 0.039 Uiso 1 1 calc R U
C10 C 0.3175(6) 0.7361(7) 0.3388(3) 0.0282(9) Uani 1 1 d . .
H10A H 0.1822 0.7024 0.2994 0.042 Uiso 1 1 calc R U
H10B H 0.4157 0.7703 0.2848 0.042 Uiso 1 1 calc R U
H10C H 0.3054 0.8655 0.3875 0.042 Uiso 1 1 calc R U

loop_
_atom_site_aniso_label
_atom_site_aniso_U_11
_atom_site_aniso_U_22
_atom_site_aniso_U_33
_atom_site_aniso_U_23
_atom_site_aniso_U_13
_atom_site_aniso_U_12
O1 0.0323(14) 0.0245(13) 0.0248(14) 0.0011(11) 0.0051(12) 0.0021(12)
O2 0.0258(14) 0.0269(14) 0.0286(14) -0.0008(12) 0.0022(12) 0.0067(11)
N1 0.036(2) 0.035(2) 0.053(2) 0.0202(17) 0.0265(19) 0.0169(16)
N2 0.033(2) 0.0312(19) 0.049(2) 0.0240(17) 0.0197(16) 0.0170(15)
C1 0.028(2) 0.0178(18) 0.0221(19) 0.0020(14) 0.0002(16) 0.0028(14)
C2 0.0235(17) 0.0204(19) 0.0205(17) -0.0016(16) -0.0052(15) 0.0020(15)
C3 0.0215(18) 0.0183(18) 0.0280(19) -0.0031(16) -0.0017(15) 0.0010(13)
C4 0.0229(17) 0.0199(18) 0.0221(18) -0.0004(15) 0.0001(15) -0.0041(13)
C5 0.0227(19) 0.0182(19) 0.0201(16) -0.0004(15) -0.0014(14) 0.0000(14)
C6 0.0222(18) 0.0208(19) 0.0228(19) 0.0012(15) -0.0017(15) 0.0041(14)
C7 0.037(2) 0.025(2) 0.026(2) 0.0053(17) 0.0019(17) 0.0082(16)
C8 0.0230(19) 0.0246(18) 0.030(2) 0.0022(15) 0.0006(17) 0.0040(14)
C9 0.0249(19) 0.0274(19) 0.0255(19) 0.0018(15) 0.0030(15) 0.0016(15)
C10 0.028(2) 0.028(2) 0.027(2) 0.0031(16) -0.0032(17) 0.0054(16)

loop_
_atom_type_symbol
_atom_type_description
_atom_type_scat_dispersion_real
_atom_type_scat_dispersion_imag
_atom_type_scat_source
C C 0.0181 0.0091 'International Tables Vol C Tables 4.2.6.8 and 6.1.1.4'
H H 0.0000 0.0000 'International Tables Vol C Tables 4.2.6.8 and 6.1.1.4'
N N 0.0311 0.0180 'International Tables Vol C Tables 4.2.6.8 and 6.1.1.4'
O O 0.0492 0.0322 'International Tables Vol C Tables 4.2.6.8 and 6.1.1.4'

loop_
_geom_angle_atom_site_label_1
_geom_angle_atom_site_label_2
_geom_angle_atom_site_label_3
_geom_angle
N2 N1 C1 109.9(3)
N2 N1 C6 109.5(3)
C1 N1 C6 140.6(4)
N1 N2 C3 108.9(3)
N1 N2 C4 108.7(3)
C3 N2 C4 142.4(4)
O1 C1 N1 124.7(4)
O1 C1 C2 131.6(4)
N1 C1 C2 103.7(3)
C3 C2 C1 109.3(4)
C3 C2 C7 127.7(4)
C1 C2 C7 123.0(4)
C2 C3 N2 108.2(3)
C2 C3 C8 130.6(4)
N2 C3 C8 121.3(4)
C5 C4 N2 108.3(3)
C5 C4 C9 131.2(4)
N2 C4 C9 120.5(4)
C4 C5 C6 109.4(3)
C4 C5 C10 127.6(4)
C6 C5 C10 123.0(3)
O2 C6 N1 124.0(4)
O2 C6 C5 131.9(4)
N1 C6 C5 104.1(3)
C2 C7 H7A 109.5
C2 C7 H7B 109.5
H7A C7 H7B 109.5
C2 C7 H7C 109.5
H7A C7 H7C 109.5
H7B C7 H7C 109.5
C3 C8 H8A 109.5
C3 C8 H8B 109.5
H8A C8 H8B 109.5
C3 C8 H8C 109.5
H8A C8 H8C 109.5
H8B C8 H8C 109.5
C4 C9 H9A 109.5
C4 C9 H9B 109.5
H9A C9 H9B 109.5
C4 C9 H9C 109.5
H9A C9 H9C 109.5
H9B C9 H9C 109.5
C5 C10 H10A 109.5
C5 C10 H10B 109.5
H10A C10 H10B 109.5
C5 C10 H10C 109.5
H10A C10 H10C 109.5
H10B C10 H10C 109.5

loop_
_geom_bond_atom_site_label_1
_geom_bond_atom_site_label_2
_geom_bond_distance
O1 C1 1.211(5)
O2 C6 1.215(5)
N1 N2 1.372(3)
N1 C1 1.403(5)
N1 C6 1.415(5)
N2 C3 1.380(5)
N2 C4 1.394(5)
C1 C2 1.456(5)
C2 C3 1.359(5)
C2 C7 1.497(5)
C3 C8 1.481(5)
C4 C5 1.356(5)
C4 C9 1.487(5)
C5 C6 1.450(5)
C5 C10 1.498(5)
C7 H7A 0.9800
C7 H7B 0.9800
C7 H7C 0.9800
C8 H8A 0.9800
C8 H8B 0.9800
C8 H8C 0.9800
C9 H9A 0.9800
C9 H9B 0.9800
C9 H9C 0.9800
C10 H10A 0.9800
C10 H10B 0.9800
C10 H10C 0.9800

loop_
_geom_torsion_atom_site_label_1
_geom_torsion_atom_site_label_2
_geom_torsion_atom_site_label_3
_geom_torsion_atom_site_label_4
_geom_torsion
C1 N1 N2 C3 0.5(4)
C6 N1 N2 C3 -179.4(4)
C1 N1 N2 C4 179.4(5)
C6 N1 N2 C4 -0.5(4)
N2 N1 C1 O1 179.3(4)
C6 N1 C1 O1 -0.8(9)
N2 N1 C1 C2 -0.2(4)
C6 N1 C1 C2 179.6(5)
O1 C1 C2 C3 -179.6(4)
N1 C1 C2 C3 -0.1(4)
O1 C1 C2 C7 -0.3(6)
N1 C1 C2 C7 179.3(4)
C1 C2 C3 N2 0.4(4)
C7 C2 C3 N2 -178.9(4)
C1 C2 C3 C8 -179.6(4)
C7 C2 C3 C8 1.1(7)
N1 N2 C3 C2 -0.6(4)
C4 N2 C3 C2 -178.9(6)
N1 N2 C3 C8 179.5(4)
C4 N2 C3 C8 1.1(8)
N1 N2 C4 C5 0.5(4)
C3 N2 C4 C5 178.8(6)
N1 N2 C4 C9 -179.0(3)
C3 N2 C4 C9 -0.6(8)
N2 C4 C5 C6 -0.3(4)
C9 C4 C5 C6 179.1(4)
N2 C4 C5 C10 -179.4(4)
C9 C4 C5 C10 0.0(7)
N2 N1 C6 O2 180.0(4)
C1 N1 C6 O2 0.1(9)
N2 N1 C6 C5 0.3(4)
C1 N1 C6 C5 -179.6(6)
C4 C5 C6 O2 -179.6(4)
C10 C5 C6 O2 -0.5(7)
C4 C5 C6 N1 0.0(4)
C10 C5 C6 N1 179.1(4)
